data_7059126
loop_
_publ_author_name
'Huang, Ying'
'Min, Wei'
'Wu, Qiu-Wen'
'Sun, Jing'
'Shi, Da-Hua'
'Yan, Chao-Guo'

_publ_section_title
;
 Facile one-pot synthesis of spirooxindole-pyrrolidine derivatives and
 their antimicrobial and acetylcholinesterase inhibitory activities
;
_journal_issue 19
_journal_name_full 'New Journal of Chemistry'
_journal_page_first 16211
_journal_paper_doi 10.1039/C8NJ03813A
_journal_volume 42
_journal_year 2018
_chemical_formula_moiety 'C23 H23 N3 O3'
_chemical_formula_sum 'C23 H23 N3 O3'
_chemical_formula_weight 389.44
_space_group_crystal_system orthorhombic
_space_group_IT_number 41
_space_group_name_Hall 'A 2 -2ab'
_space_group_name_H-M_alt 'A e a 2'
_atom_sites_solution_hydrogens geom
_audit_creation_method SHELXL-2014/7
_audit_update_record
;
2018-08-25 deposited with the CCDC.
2018-08-29 downloaded from the CCDC.
;
_cell_angle_alpha 90
_cell_angle_beta 90
_cell_angle_gamma 90
_cell_formula_units_Z 8
_cell_length_a 25.3390(12)
_cell_length_b 10.4719(7)
_cell_length_c 15.6589(7)
_cell_measurement_reflns_used 9917
_cell_measurement_temperature 296(2)
_cell_measurement_theta_max 25.73
_cell_measurement_theta_min 2.47
_cell_volume 4155.0(4)
_computing_cell_refinement 'Bruker SAINT'
_computing_data_collection 'Bruker APEX2'
_computing_data_reduction 'Bruker SAINT'
_computing_molecular_graphics 'Bruker SHELXTL'
_computing_publication_material 'Bruker SHELXTL'
_computing_structure_refinement 'SHELXL-2014/7 (Sheldrick, 2014)'
_computing_structure_solution 'SHELXS-97 (Sheldrick 2008)'
_diffrn_ambient_temperature 296(2)
_diffrn_measured_fraction_theta_full 0.999
_diffrn_measured_fraction_theta_max 0.999
_diffrn_measurement_device_type 'CCD area detector'
_diffrn_measurement_method 'phi and omega scans'
_diffrn_radiation_source 'fine-focus sealed tube'
_diffrn_radiation_type MoK\a
_diffrn_radiation_wavelength 0.71073
_diffrn_reflns_av_R_equivalents 0.0512
_diffrn_reflns_av_unetI/netI 0.0424
_diffrn_reflns_Laue_measured_fraction_full 0.999
_diffrn_reflns_Laue_measured_fraction_max 0.999
_diffrn_reflns_limit_h_max 31
_diffrn_reflns_limit_h_min -31
_diffrn_reflns_limit_k_max 12
_diffrn_reflns_limit_k_min -12
_diffrn_reflns_limit_l_max 18
_diffrn_reflns_limit_l_min -19
_diffrn_reflns_number 29368
_diffrn_reflns_point_group_measured_fraction_full 0.997
_diffrn_reflns_point_group_measured_fraction_max 0.996
_diffrn_reflns_theta_full 25.242
_diffrn_reflns_theta_max 25.996
_diffrn_reflns_theta_min 2.474
_exptl_absorpt_coefficient_mu 0.084
_exptl_absorpt_correction_T_max 0.983
_exptl_absorpt_correction_T_min 0.976
_exptl_absorpt_correction_type multi-scan
_exptl_absorpt_process_details sadabs
_exptl_crystal_colour colorless
_exptl_crystal_density_diffrn 1.245
_exptl_crystal_description block
_exptl_crystal_F_000 1648
_exptl_crystal_size_max 0.320
_exptl_crystal_size_mid 0.240
_exptl_crystal_size_min 0.200
_refine_diff_density_max 0.150
_refine_diff_density_min -0.120
_refine_diff_density_rms 0.026
_refine_ls_abs_structure_details
; 
 Flack x determined using 1175 quotients [(I+)-(I-)]/[(I+)+(I-)] 
 (Parsons, Flack and Wagner, Acta Cryst. B69 (2013) 249-259). 
;
_refine_ls_abs_structure_Flack 0.3(4)
_refine_ls_extinction_coef 0.0034(5)
_refine_ls_extinction_expression Fc^*^=kFc[1+0.001xFc^2^\l^3^/sin(2\q)]^-1/4^
_refine_ls_extinction_method 'SHELXL-2014/7 (Sheldrick 2014'
_refine_ls_goodness_of_fit_ref 1.022
_refine_ls_hydrogen_treatment constr
_refine_ls_matrix_type full
_refine_ls_number_parameters 274
_refine_ls_number_reflns 4071
_refine_ls_number_restraints 4
_refine_ls_restrained_S_all 1.025
_refine_ls_R_factor_all 0.0661
_refine_ls_R_factor_gt 0.0384
_refine_ls_shift/su_max 0.000
_refine_ls_shift/su_mean 0.000
_refine_ls_structure_factor_coef Fsqd
_refine_ls_weighting_details 'w=1/[\s^2^(Fo^2^)+(0.0500P)^2^] where P=(Fo^2^+2Fc^2^)/3'
_refine_ls_weighting_scheme calc
_refine_ls_wR_factor_gt 0.0778
_refine_ls_wR_factor_ref 0.0825
_reflns_Friedel_coverage 0.918
_reflns_Friedel_fraction_full 0.995
_reflns_Friedel_fraction_max 0.992
_reflns_number_gt 3095
_reflns_number_total 4071
_reflns_threshold_expression 'I > 2\s(I)'
_cod_data_source_file c8nj03813a2.cif
_cod_data_source_block 6g
_cod_original_cell_volume 4155.1(4)
_cod_original_sg_symbol_Hall 'A 2 -2ac'
_cod_original_sg_symbol_H-M 'A b a 2'
_cod_database_code 7059126
_shelx_shelxl_version_number 2014/7
_shelx_space_group_comment
; 
The symmetry employed for this shelxl refinement is uniquely defined 
by the following loop, which should always be used as a source of 
symmetry information in preference to the above space-group names. 
They are only intended as comments. 
;
_shelx_estimated_absorpt_t_min 0.974
_shelx_estimated_absorpt_t_max 0.983

loop_
_space_group_symop_operation_xyz
'x, y, z'
'-x, -y, z'
'x+1/2, -y+1/2, z'
'-x+1/2, y+1/2, z'
'x, y+1/2, z+1/2'
'-x, -y+1/2, z+1/2'
'x+1/2, -y+1, z+1/2'
'-x+1/2, y+1, z+1/2'

loop_
_atom_site_label
_atom_site_type_symbol
_atom_site_fract_x
_atom_site_fract_y
_atom_site_fract_z
_atom_site_U_iso_or_equiv
_atom_site_adp_type
_atom_site_occupancy
_atom_site_site_symmetry_order
_atom_site_calc_flag
_atom_site_refinement_flags_posn
_atom_site_refinement_flags_adp
_atom_site_refinement_flags_occupancy
_atom_site_disorder_assembly
_atom_site_disorder_group
C1 C 0.69043(12) 0.2296(3) 0.45955(18) 0.0639(8) Uani 1 1 d . . . . .
H1 H 0.6723 0.1770 0.4218 0.077 Uiso 1 1 calc R U . . .
C2 C 0.68098(16) 0.2199(4) 0.5467(2) 0.0820(10) Uani 1 1 d . . . . .
H2 H 0.6569 0.1601 0.5669 0.098 Uiso 1 1 calc R U . . .
C3 C 0.70653(15) 0.2968(4) 0.6024(2) 0.0844(11) Uani 1 1 d . . . . .
H3 H 0.7001 0.2898 0.6607 0.101 Uiso 1 1 calc R U . . .
C4 C 0.74175(15) 0.3844(4) 0.5729(2) 0.0802(11) Uani 1 1 d . . . . .
H4 H 0.7591 0.4378 0.6112 0.096 Uiso 1 1 calc R U . . .
C5 C 0.75185(12) 0.3947(3) 0.48655(19) 0.0627(8) Uani 1 1 d . . . . .
H5 H 0.7761 0.4548 0.4671 0.075 Uiso 1 1 calc R U . . .
C6 C 0.72637(10) 0.3165(2) 0.42872(16) 0.0456(6) Uani 1 1 d . . . . .
C7 C 0.73998(9) 0.3239(3) 0.33485(15) 0.0481(6) Uani 1 1 d . . . . .
H7A H 0.7536 0.4085 0.3224 0.058 Uiso 1 1 calc R U . . .
H7B H 0.7677 0.2628 0.3226 0.058 Uiso 1 1 calc R U . . .
C8 C 0.68790(8) 0.1854(2) 0.23892(15) 0.0386(5) Uani 1 1 d . . . . .
C9 C 0.63721(8) 0.1943(2) 0.18590(14) 0.0375(5) Uani 1 1 d . . . . .
C10 C 0.61977(8) 0.3301(2) 0.20217(15) 0.0382(5) Uani 1 1 d . . . . .
C11 C 0.57938(10) 0.4018(3) 0.16834(18) 0.0513(7) Uani 1 1 d . . . . .
H11 H 0.5554 0.3652 0.1306 0.062 Uiso 1 1 calc R U . . .
C12 C 0.57492(12) 0.5291(3) 0.1912(2) 0.0606(8) Uani 1 1 d . . . . .
H12 H 0.5475 0.5781 0.1693 0.073 Uiso 1 1 calc R U . . .
C13 C 0.61092(12) 0.5833(3) 0.24593(19) 0.0586(7) Uani 1 1 d . . . . .
H13 H 0.6072 0.6687 0.2611 0.070 Uiso 1 1 calc R U . . .
C14 C 0.65251(10) 0.5136(2) 0.27884(17) 0.0505(6) Uani 1 1 d . . . . .
H14 H 0.6773 0.5511 0.3148 0.061 Uiso 1 1 calc R U . . .
C15 C 0.65602(8) 0.3872(2) 0.25658(14) 0.0370(5) Uani 1 1 d . . . . .
C16 C 0.59499(8) 0.0853(2) 0.20959(15) 0.0403(6) Uani 1 1 d . . . . .
C17 C 0.61525(10) -0.0115(2) 0.26867(18) 0.0488(6) Uani 1 1 d . . . . .
C18 C 0.54623(9) 0.1451(2) 0.25155(17) 0.0468(6) Uani 1 1 d . . . . .
C19 C 0.51425(12) 0.2365(4) 0.3798(2) 0.0823(10) Uani 1 1 d D . . . .
H19C H 0.4852 0.2576 0.3420 0.099 Uiso 0.3 1 calc R U P A 2
H19D H 0.5271 0.3147 0.4056 0.099 Uiso 0.3 1 calc R U P A 2
H19A H 0.4807 0.1962 0.3670 0.099 Uiso 0.7 1 calc R U P B 1
H19B H 0.5120 0.3260 0.3645 0.099 Uiso 0.7 1 calc R U P B 1
C20B C 0.4962(10) 0.148(2) 0.4465(14) 0.079(7) Uani 0.15 1 d D . P C 2
H20A H 0.4684 0.1870 0.4788 0.118 Uiso 0.15 1 calc R U P C 2
H20B H 0.4834 0.0709 0.4205 0.118 Uiso 0.15 1 calc R U P C 2
H20C H 0.5251 0.1278 0.4838 0.118 Uiso 0.15 1 calc R U P C 2
C21 C 0.64703(9) 0.1675(2) 0.09098(15) 0.0468(6) Uani 1 1 d . . . . .
H21A H 0.6574 0.2447 0.0611 0.056 Uiso 1 1 calc R U . . .
H21B H 0.6742 0.1033 0.0835 0.056 Uiso 1 1 calc R U . . .
C22 C 0.59856(13) 0.0753(4) -0.02664(18) 0.0759(9) Uani 1 1 d . . . . .
H22A H 0.6242 0.0081 -0.0309 0.114 Uiso 1 1 calc R U . . .
H22B H 0.6084 0.1441 -0.0640 0.114 Uiso 1 1 calc R U . . .
H22C H 0.5645 0.0433 -0.0428 0.114 Uiso 1 1 calc R U . . .
C23 C 0.58265(9) 0.0248(3) 0.12225(19) 0.0539(7) Uani 1 1 d . . . . .
H23A H 0.6035 -0.0518 0.1135 0.065 Uiso 1 1 calc R U . . .
H23B H 0.5455 0.0030 0.1179 0.065 Uiso 1 1 calc R U . . .
N1 N 0.69537(6) 0.29852(18) 0.27899(12) 0.0385(5) Uani 1 1 d . . . . .
N2 N 0.62773(9) -0.0902(3) 0.31524(19) 0.0708(7) Uani 1 1 d . . . . .
N3 N 0.59651(8) 0.1217(2) 0.06105(13) 0.0519(6) Uani 1 1 d . . . . .
O1 O 0.71688(6) 0.09326(16) 0.24352(12) 0.0535(5) Uani 1 1 d . . . . .
O2 O 0.50522(7) 0.1632(2) 0.21588(13) 0.0681(6) Uani 1 1 d . . . . .
O3 O 0.55646(6) 0.17476(18) 0.33171(11) 0.0593(5) Uani 1 1 d . . . . .
C20A C 0.5264(2) 0.2233(6) 0.4706(3) 0.0988(14) Uani 0.85 1 d D . P C 1
H20D H 0.4994 0.2641 0.5038 0.148 Uiso 0.85 1 calc R U P C 1
H20E H 0.5598 0.2627 0.4825 0.148 Uiso 0.85 1 calc R U P C 1
H20F H 0.5281 0.1343 0.4853 0.148 Uiso 0.85 1 calc R U P C 1

loop_
_atom_site_aniso_label
_atom_site_aniso_U_11
_atom_site_aniso_U_22
_atom_site_aniso_U_33
_atom_site_aniso_U_23
_atom_site_aniso_U_13
_atom_site_aniso_U_12
C1 0.0767(19) 0.0675(19) 0.0474(16) 0.0004(14) 0.0031(14) -0.0059(16)
C2 0.096(2) 0.100(3) 0.050(2) 0.0122(18) 0.0144(17) 0.009(2)
C3 0.090(2) 0.123(3) 0.0404(17) -0.005(2) -0.0029(18) 0.050(3)
C4 0.083(2) 0.101(3) 0.056(2) -0.0304(19) -0.0290(18) 0.039(2)
C5 0.0620(15) 0.0659(18) 0.0601(19) -0.0143(15) -0.0202(14) 0.0098(16)
C6 0.0481(13) 0.0466(15) 0.0420(14) -0.0017(11) -0.0078(11) 0.0072(11)
C7 0.0398(12) 0.0564(15) 0.0482(15) 0.0001(12) -0.0055(11) -0.0113(11)
C8 0.0325(11) 0.0438(15) 0.0393(12) -0.0001(11) 0.0019(10) -0.0015(10)
C9 0.0334(10) 0.0399(13) 0.0391(13) -0.0041(10) -0.0002(10) 0.0015(9)
C10 0.0370(11) 0.0391(13) 0.0386(12) -0.0002(10) 0.0033(10) -0.0004(10)
C11 0.0459(13) 0.0495(16) 0.0585(16) -0.0005(13) -0.0054(12) 0.0039(12)
C12 0.0586(15) 0.0503(18) 0.0727(19) 0.0050(15) 0.0006(15) 0.0152(14)
C13 0.0734(17) 0.0365(14) 0.0659(18) -0.0035(13) 0.0167(16) 0.0018(14)
C14 0.0567(14) 0.0459(16) 0.0489(14) -0.0082(12) 0.0085(12) -0.0114(12)
C15 0.0390(11) 0.0383(14) 0.0338(12) 0.0005(10) 0.0083(10) -0.0033(10)
C16 0.0344(11) 0.0407(14) 0.0459(14) -0.0064(11) 0.0015(10) -0.0018(10)
C17 0.0432(12) 0.0424(15) 0.0608(16) -0.0055(14) 0.0066(13) -0.0032(11)
C18 0.0366(12) 0.0467(14) 0.0570(17) -0.0049(12) 0.0050(12) -0.0035(10)
C19 0.078(2) 0.098(3) 0.071(2) -0.0211(19) 0.0236(18) 0.0252(19)
C20B 0.076(15) 0.11(2) 0.055(14) 0.011(13) 0.008(12) 0.016(14)
C21 0.0434(12) 0.0529(15) 0.0443(14) -0.0065(12) 0.0031(11) 0.0019(11)
C22 0.080(2) 0.096(2) 0.0520(19) -0.0253(17) -0.0099(15) 0.0106(18)
C23 0.0430(12) 0.0577(17) 0.0609(18) -0.0240(14) -0.0005(12) -0.0037(12)
N1 0.0353(9) 0.0457(12) 0.0346(10) -0.0011(9) -0.0018(8) -0.0033(8)
N2 0.0632(14) 0.0589(15) 0.0901(19) 0.0153(14) 0.0013(14) 0.0029(12)
N3 0.0491(11) 0.0646(15) 0.0422(12) -0.0145(11) -0.0057(10) 0.0049(10)
O1 0.0416(8) 0.0495(10) 0.0694(11) -0.0018(9) -0.0055(8) 0.0083(8)
O2 0.0387(9) 0.0831(15) 0.0824(14) -0.0144(11) -0.0035(10) 0.0065(9)
O3 0.0546(10) 0.0746(13) 0.0486(12) -0.0131(10) 0.0099(9) 0.0097(9)
C20A 0.106(3) 0.125(4) 0.066(3) -0.015(3) 0.029(3) 0.028(3)

loop_
_atom_type_symbol
_atom_type_description
_atom_type_scat_dispersion_real
_atom_type_scat_dispersion_imag
_atom_type_scat_source
C C 0.0033 0.0016 'International Tables Vol C Tables 4.2.6.8 and 6.1.1.4'
H H 0.0000 0.0000 'International Tables Vol C Tables 4.2.6.8 and 6.1.1.4'
N N 0.0061 0.0033 'International Tables Vol C Tables 4.2.6.8 and 6.1.1.4'
O O 0.0106 0.0060 'International Tables Vol C Tables 4.2.6.8 and 6.1.1.4'

loop_
_geom_angle_atom_site_label_1
_geom_angle_atom_site_label_2
_geom_angle_atom_site_label_3
_geom_angle
C6 C1 C2 120.5(3)
C6 C1 H1 119.7
C2 C1 H1 119.7
C3 C2 C1 120.5(3)
C3 C2 H2 119.8
C1 C2 H2 119.8
C2 C3 C4 119.8(3)
C2 C3 H3 120.1
C4 C3 H3 120.1
C3 C4 C5 120.4(3)
C3 C4 H4 119.8
C5 C4 H4 119.8
C4 C5 C6 120.6(3)
C4 C5 H5 119.7
C6 C5 H5 119.7
C1 C6 C5 118.1(3)
C1 C6 C7 121.8(2)
C5 C6 C7 120.0(3)
N1 C7 C6 113.47(19)
N1 C7 H7A 108.9
C6 C7 H7A 108.9
N1 C7 H7B 108.9
C6 C7 H7B 108.9
H7A C7 H7B 107.7
O1 C8 N1 125.7(2)
O1 C8 C9 126.0(2)
N1 C8 C9 108.35(18)
C10 C9 C8 102.20(17)
C10 C9 C21 112.54(19)
C8 C9 C21 112.21(18)
C10 C9 C16 115.76(17)
C8 C9 C16 112.91(18)
C21 C9 C16 101.65(18)
C11 C10 C15 119.6(2)
C11 C10 C9 131.8(2)
C15 C10 C9 108.38(18)
C10 C11 C12 119.1(3)
C10 C11 H11 120.4
C12 C11 H11 120.4
C13 C12 C11 120.3(3)
C13 C12 H12 119.8
C11 C12 H12 119.8
C12 C13 C14 121.4(2)
C12 C13 H13 119.3
C14 C13 H13 119.3
C15 C14 C13 117.7(2)
C15 C14 H14 121.2
C13 C14 H14 121.2
C14 C15 C10 121.9(2)
C14 C15 N1 128.3(2)
C10 C15 N1 109.75(19)
C17 C16 C18 107.1(2)
C17 C16 C23 110.3(2)
C18 C16 C23 112.65(19)
C17 C16 C9 113.82(17)
C18 C16 C9 110.20(18)
C23 C16 C9 102.85(19)
N2 C17 C16 175.5(3)
O2 C18 O3 125.3(2)
O2 C18 C16 124.4(2)
O3 C18 C16 110.2(2)
O3 C19 C20A 107.8(3)
O3 C19 C20B 108.4(10)
O3 C19 H19C 110.0
C20B C19 H19C 110.0
O3 C19 H19D 110.0
C20B C19 H19D 110.0
H19C C19 H19D 108.4
O3 C19 H19A 110.1
C20A C19 H19A 110.1
O3 C19 H19B 110.1
C20A C19 H19B 110.1
H19A C19 H19B 108.5
C19 C20B H20A 109.5
C19 C20B H20B 109.5
H20A C20B H20B 109.5
C19 C20B H20C 109.5
H20A C20B H20C 109.5
H20B C20B H20C 109.5
N3 C21 C9 103.38(19)
N3 C21 H21A 111.1
C9 C21 H21A 111.1
N3 C21 H21B 111.1
C9 C21 H21B 111.1
H21A C21 H21B 109.1
N3 C22 H22A 109.5
N3 C22 H22B 109.5
H22A C22 H22B 109.5
N3 C22 H22C 109.5
H22A C22 H22C 109.5
H22B C22 H22C 109.5
N3 C23 C16 104.59(19)
N3 C23 H23A 110.8
C16 C23 H23A 110.8
N3 C23 H23B 110.8
C16 C23 H23B 110.8
H23A C23 H23B 108.9
C8 N1 C15 111.27(18)
C8 N1 C7 123.21(19)
C15 N1 C7 125.47(19)
C23 N3 C21 103.56(19)
C23 N3 C22 113.7(2)
C21 N3 C22 112.6(2)
C18 O3 C19 116.9(2)
C19 C20A H20D 109.5
C19 C20A H20E 109.5
H20D C20A H20E 109.5
C19 C20A H20F 109.5
H20D C20A H20F 109.5
H20E C20A H20F 109.5

loop_
_geom_bond_atom_site_label_1
_geom_bond_atom_site_label_2
_geom_bond_distance
C1 C6 1.375(4)
C1 C2 1.390(4)
C1 H1 0.9300
C2 C3 1.352(5)
C2 H2 0.9300
C3 C4 1.361(5)
C3 H3 0.9300
C4 C5 1.380(5)
C4 H4 0.9300
C5 C6 1.381(4)
C5 H5 0.9300
C6 C7 1.512(4)
C7 N1 1.454(3)
C7 H7A 0.9700
C7 H7B 0.9700
C8 O1 1.214(3)
C8 N1 1.354(3)
C8 C9 1.532(3)
C9 C10 1.511(3)
C9 C21 1.533(3)
C9 C16 1.608(3)
C10 C11 1.375(3)
C10 C15 1.388(3)
C11 C12 1.385(4)
C11 H11 0.9300
C12 C13 1.375(4)
C12 H12 0.9300
C13 C14 1.382(4)
C13 H13 0.9300
C14 C15 1.372(3)
C14 H14 0.9300
C15 N1 1.407(3)
C16 C17 1.465(4)
C16 C18 1.533(3)
C16 C23 1.539(4)
C17 N2 1.145(3)
C18 O2 1.195(3)
C18 O3 1.319(3)
C19 O3 1.459(3)
C19 C20A 1.462(6)
C19 C20B 1.470(12)
C19 H19C 0.9700
C19 H19D 0.9700
C19 H19A 0.9700
C19 H19B 0.9700
C20B H20A 0.9600
C20B H20B 0.9600
C20B H20C 0.9600
C21 N3 1.445(3)
C21 H21A 0.9700
C21 H21B 0.9700
C22 N3 1.457(3)
C22 H22A 0.9600
C22 H22B 0.9600
C22 H22C 0.9600
C23 N3 1.439(4)
C23 H23A 0.9700
C23 H23B 0.9700
C20A H20D 0.9600
C20A H20E 0.9600
C20A H20F 0.9600
